data_7134414
loop_
_publ_author_name
'Lu, Jin-Bo'
'Wang, Yi-Fan'
'Xu, Xue-Ting'
'Wang, Bing-Xia'
'Liang, Ren-Xiao'
'Jia, Yi-Xia'

_publ_section_title
;
 Dearomative 1,6-enyne cycloisomerization of alkyne-tethered benzofurans
 and indoles via a 6-endo-dig cyclization
;
_journal_issue 42
_journal_name_full 'Chemical Communications'
_journal_page_first 7616
_journal_page_last 7619
_journal_paper_doi 10.1039/D5CC00866B
_journal_volume 61
_journal_year 2025
_chemical_formula_moiety 'C22 H21 N O2'
_chemical_formula_sum 'C22 H21 N O2'
_chemical_formula_weight 331.40
_space_group_crystal_system monoclinic
_space_group_IT_number 15
_space_group_name_Hall '-C 2yc'
_space_group_name_H-M_alt 'C 1 2/c 1'
_atom_sites_solution_hydrogens geom
_atom_sites_solution_primary dual
_audit_creation_date 2023-03-06
_audit_creation_method
;
Olex2 1.5
(compiled 2022.04.07 svn.rca3783a0 for OlexSys, GUI svn.r6498)
;
_audit_update_record
;
2025-01-18 deposited with the CCDC.	2025-04-21 downloaded from the CCDC.
;
_cell_angle_alpha 90
_cell_angle_beta 120.693(2)
_cell_angle_gamma 90
_cell_formula_units_Z 8
_cell_length_a 24.3399(15)
_cell_length_b 12.3406(8)
_cell_length_c 14.4440(10)
_cell_measurement_reflns_used 6391
_cell_measurement_temperature 170.00
_cell_measurement_theta_max 60.496
_cell_measurement_theta_min 3.618
_cell_volume 3730.8(4)
_computing_cell_refinement 'SAINT V8.40B (Bruker Nano, Inc., 2019)'
_computing_data_collection 'Bruker Instrument Service vV6.2.14'
_computing_data_reduction 'SAINT V8.40B (Bruker Nano, Inc., 2019)'
_computing_molecular_graphics 'Olex2 1.5 (Dolomanov et al., 2009)'
_computing_publication_material 'Olex2 1.5 (Dolomanov et al., 2009)'
_computing_structure_refinement 'SHELXL 2019/2 (Sheldrick, 2015)'
_computing_structure_solution 'SHELXT 2018/2 (Sheldrick, 2018)'
_diffrn_ambient_temperature 170.00
_diffrn_measured_fraction_theta_full 0.996
_diffrn_measured_fraction_theta_max 0.995
_diffrn_measurement_device_type 'zju Bruker D8 Venture'
_diffrn_measurement_method '\w and \f scans'
_diffrn_radiation_type GaK\a
_diffrn_radiation_wavelength 1.34139
_diffrn_reflns_av_R_equivalents 0.0659
_diffrn_reflns_av_unetI/netI 0.0543
_diffrn_reflns_Laue_measured_fraction_full 0.996
_diffrn_reflns_Laue_measured_fraction_max 0.995
_diffrn_reflns_limit_h_max 31
_diffrn_reflns_limit_h_min -27
_diffrn_reflns_limit_k_max 15
_diffrn_reflns_limit_k_min -16
_diffrn_reflns_limit_l_max 18
_diffrn_reflns_limit_l_min -18
_diffrn_reflns_number 24039
_diffrn_reflns_point_group_measured_fraction_full 0.996
_diffrn_reflns_point_group_measured_fraction_max 0.995
_diffrn_reflns_theta_full 53.594
_diffrn_reflns_theta_max 60.643
_diffrn_reflns_theta_min 3.617
_diffrn_source_current 3.57
_diffrn_source_power 0.24957869999999996
_diffrn_source_voltage 69.91
_exptl_absorpt_coefficient_mu 0.379
_exptl_absorpt_correction_T_max 0.7519
_exptl_absorpt_correction_T_min 0.6674
_exptl_absorpt_correction_type multi-scan
_exptl_absorpt_process_details
;
SADABS-2016/2 (Bruker,2016/2) was used for absorption correction.
wR2(int) was 0.0771 before and 0.0639 after correction.
The Ratio of minimum to maximum transmission is 0.8876.
The \l/2 correction factor is Not present.
;
_exptl_crystal_colour colourless
_exptl_crystal_colour_primary colourless
_exptl_crystal_density_diffrn 1.180
_exptl_crystal_description block
_exptl_crystal_F_000 1408
_exptl_crystal_size_max 0.16
_exptl_crystal_size_mid 0.07
_exptl_crystal_size_min 0.05
_refine_diff_density_max 0.301
_refine_diff_density_min -0.296
_refine_diff_density_rms 0.070
_refine_ls_extinction_method none
_refine_ls_goodness_of_fit_ref 1.105
_refine_ls_hydrogen_treatment constr
_refine_ls_matrix_type full
_refine_ls_number_parameters 297
_refine_ls_number_reflns 4271
_refine_ls_number_restraints 313
_refine_ls_restrained_S_all 1.077
_refine_ls_R_factor_all 0.0798
_refine_ls_R_factor_gt 0.0669
_refine_ls_shift/su_max 0.001
_refine_ls_shift/su_mean 0.000
_refine_ls_structure_factor_coef Fsqd
_refine_ls_weighting_details 'w=1/[\s^2^(Fo^2^)+(0.0682P)^2^+4.2821P] where P=(Fo^2^+2Fc^2^)/3'
_refine_ls_weighting_scheme calc
_refine_ls_wR_factor_gt 0.1699
_refine_ls_wR_factor_ref 0.1765
_reflns_Friedel_coverage 0.000
_reflns_number_gt 3350
_reflns_number_total 4271
_reflns_threshold_expression 'I > 2\s(I)'
_cod_data_source_file d5cc00866b2.cif
_cod_data_source_block 230303_ljb_3_npr_0m
_cod_depositor_comments 'Adding full bibliography for 7134414--7134415.cif.'
_cod_database_code 7134414
_shelx_shelxl_version_number 2019/2
_shelx_space_group_comment
;
The symmetry employed for this shelxl refinement is uniquely defined
by the following loop, which should always be used as a source of
symmetry information in preference to the above space-group names.
They are only intended as comments.
;
_shelx_estimated_absorpt_t_max 0.981
_shelx_estimated_absorpt_t_min 0.942
_olex2_refinement_description
;
1. Fixed Uiso
 At 1.2 times of:
  All C(H) groups, All C(H,H) groups
 At 1.5 times of:
  All C(H,H,H) groups
2. Restrained distances
 O1-C7 \\sim O1A-C7
 with sigma of 0.02
 O1-C6 \\sim O1A-C6A
 with sigma of 0.02
 C8-C7 \\sim C8A-C7
 with sigma of 0.02
 C8-C5 \\sim C8A-C5A
 with sigma of 0.02
 C6-C4 \\sim C6A-C4A
 with sigma of 0.04
 C8-C9 \\sim C8A-C9A
 with sigma of 0.02
 C5-C6 \\sim C5A-C6A
 with sigma of 0.02
 C5-C4 \\sim C5A-C4A
 with sigma of 0.02
 C5-C3 \\sim C5A-C3A
 with sigma of 0.04
 C6-C1 \\sim C6A-C1A
 with sigma of 0.02
 C4-C2 \\sim C4A-C2A
 with sigma of 0.04
 C4-C3 \\sim C4A-C3A
 with sigma of 0.02
 C1-C2 \\sim C1A-C2A
 with sigma of 0.02
 C5-C1 \\sim C5A-C1A
 with sigma of 0.04
 C5-C9 \\sim C5A-C9A
 with sigma of 0.04
 C2-C3 \\sim C2A-C3A
 with sigma of 0.02
 C6-C2 \\sim C6A-C2A
 with sigma of 0.04
 O1-C5 \\sim O1A-C5A
 with sigma of 0.04
 O1-C1 \\sim O1A-C1A
 with sigma of 0.04
 C1-C3 \\sim C1A-C3A
 with sigma of 0.04
 C8-C6 \\sim C8A-C6A
 with sigma of 0.04
 C8-C4 \\sim C8A-C4A
 with sigma of 0.04
 C7-C5 \\sim C7-C5A
 with sigma of 0.04
 C7-C6 \\sim C7-C6A
 with sigma of 0.04
 C7-C9 \\sim C7-C9A
 with sigma of 0.04
3. Uiso/Uaniso restraints and constraints
C7 \\sim C8 \\sim C9 \\sim O1A \\sim O1 \\sim C9A \\sim C8A \\sim C5 \\sim C6
\\sim C4 \\sim C1 \\sim C2 \\sim C3 \\sim C5A \\sim C4A \\sim C3A \\sim C2A
\\sim C1A \\sim C6A: within 2A with sigma of 0.01 and sigma for terminal atoms
of 0.02 within 2A
4. Others
 Sof(O1A)=Sof(C9A)=Sof(H9AA)=Sof(H9AB)=Sof(C8A)=Sof(C5A)=Sof(C4A)=Sof(H4A)=
 Sof(C3A)=Sof(H3A)=Sof(C2A)=Sof(H2A)=Sof(C1A)=Sof(H1A)=Sof(C6A)=1-FVAR(1)
 Sof(O1)=Sof(C8)=Sof(C5)=Sof(C6)=Sof(C4)=Sof(H4)=Sof(C1)=Sof(H1)=Sof(C2)=
 Sof(H2)=Sof(C3)=Sof(H3)=Sof(C9)=Sof(H9A)=Sof(H9B)=FVAR(1)
5.a Secondary CH2 refined with riding coordinates:
 C10(H10A,H10B), C14(H14A,H14B), C15(H15A,H15B)
5.b Aromatic/amide H refined with riding coordinates:
 C12(H12), C22(H22), C4(H4), C21(H21), C18(H18), C1(H1), C19(H19), C20(H20),
 C2(H2), C3(H3), C4A(H4A), C3A(H3A), C2A(H2A), C1A(H1A)
5.c Fitted hexagon refined as free rotating group:
 C5A(C4A,C3A,C2A,C1A,C6A)
5.d X=CH2 refined with riding coordinates:
 C9(H9A,H9B), C9A(H9AA,H9AB)
5.e Idealised Me refined as rotating group:
 C16(H16A,H16B,H16C)
;
_smtbx_masks_void_probe_radius 1.2
_smtbx_masks_void_truncation_radius 1.2
_olex2_submission_special_instructions 'No special instructions were received'

loop_
_space_group_symop_operation_xyz
'x, y, z'
'-x, y, -z+1/2'
'x+1/2, y+1/2, z'
'-x+1/2, y+1/2, -z+1/2'
'-x, -y, -z'
'x, -y, z-1/2'
'-x+1/2, -y+1/2, -z'
'x+1/2, -y+1/2, z-1/2'

loop_
_atom_site_label
_atom_site_type_symbol
_atom_site_fract_x
_atom_site_fract_y
_atom_site_fract_z
_atom_site_U_iso_or_equiv
_atom_site_adp_type
_atom_site_occupancy
_atom_site_site_symmetry_order
_atom_site_calc_flag
_atom_site_refinement_flags_posn
_atom_site_refinement_flags_adp
_atom_site_refinement_flags_occupancy
_atom_site_disorder_assembly
_atom_site_disorder_group
O2 O 0.61931(7) 0.52181(13) 0.38064(12) 0.0469(4) Uani 1 1 d . . . . .
O1 O 0.7885(4) 0.6736(5) 0.6746(4) 0.0374(12) Uani 0.715(5) 1 d D U P A -1
N1 N 0.64635(8) 0.60394(15) 0.53903(14) 0.0420(4) Uani 1 1 d . . . . .
C8 C 0.7935(7) 0.5715(11) 0.8190(7) 0.0355(13) Uani 0.715(5) 1 d D U P A -1
C13 C 0.76341(9) 0.48447(16) 0.63432(15) 0.0313(4) Uani 1 1 d . . . . .
C17 C 0.82197(9) 0.41762(16) 0.68200(15) 0.0320(4) Uani 1 1 d . . . . .
C12 C 0.71419(9) 0.46515(16) 0.53503(16) 0.0355(4) Uani 1 1 d . . . . .
H12 H 0.717033 0.403774 0.497976 0.043 Uiso 1 1 calc R U . . .
C22 C 0.81678(9) 0.30584(16) 0.66204(15) 0.0340(4) Uani 1 1 d . . . . .
H22 H 0.775757 0.273923 0.619775 0.041 Uiso 1 1 calc R U . . .
C7 C 0.75837(9) 0.58223(16) 0.69343(15) 0.0334(4) Uani 1 1 d D U . . .
C11 C 0.65590(9) 0.53207(17) 0.47889(16) 0.0380(5) Uani 1 1 d . . . . .
C5 C 0.8351(4) 0.6667(5) 0.8609(5) 0.0328(10) Uani 0.715(5) 1 d D U P A -1
C6 C 0.8287(4) 0.7223(6) 0.7718(4) 0.0334(11) Uani 0.715(5) 1 d D U P A -1
C10 C 0.68858(9) 0.60595(18) 0.65552(16) 0.0392(5) Uani 1 1 d . . . . .
H10A H 0.673262 0.551920 0.687892 0.047 Uiso 1 1 calc R U . . .
H10B H 0.685756 0.678254 0.682511 0.047 Uiso 1 1 calc R U . . .
C4 C 0.8758(3) 0.7057(5) 0.9638(4) 0.0427(11) Uani 0.715(5) 1 d D U P A -1
H4 H 0.880712 0.668818 1.025284 0.051 Uiso 0.715(5) 1 calc R U P A -1
C21 C 0.87096(10) 0.24132(18) 0.70340(16) 0.0390(5) Uani 1 1 d . . . . .
H21 H 0.866888 0.165768 0.688737 0.047 Uiso 1 1 calc R U . . .
C18 C 0.88266(10) 0.46276(19) 0.74460(18) 0.0442(5) Uani 1 1 d . . . . .
H18 H 0.887191 0.538386 0.758882 0.053 Uiso 1 1 calc R U . . .
C1 C 0.8633(3) 0.8161(5) 0.7814(4) 0.0427(11) Uani 0.715(5) 1 d D U P A -1
H1 H 0.859606 0.852208 0.720385 0.051 Uiso 0.715(5) 1 calc R U P A -1
C19 C 0.93652(10) 0.3970(2) 0.7861(2) 0.0512(6) Uani 1 1 d . . . . .
H19 H 0.977752 0.428086 0.828803 0.061 Uiso 1 1 calc R U . . .
C14 C 0.58851(11) 0.6707(2) 0.4927(2) 0.0534(6) Uani 1 1 d . . . . .
H14A H 0.570674 0.668613 0.540839 0.064 Uiso 1 1 calc R U . . .
H14B H 0.556163 0.639961 0.422347 0.064 Uiso 1 1 calc R U . . .
C20 C 0.93057(10) 0.2865(2) 0.76560(18) 0.0464(5) Uani 1 1 d . . . . .
H20 H 0.967597 0.242149 0.794481 0.056 Uiso 1 1 calc R U . . .
C2 C 0.9034(3) 0.8536(4) 0.8853(4) 0.0481(12) Uani 0.715(5) 1 d D U P A -1
H2 H 0.927600 0.917609 0.895645 0.058 Uiso 0.715(5) 1 calc R U P A -1
C3 C 0.9093(3) 0.8010(4) 0.9742(4) 0.0487(14) Uani 0.715(5) 1 d D U P A -1
H3 H 0.936742 0.830143 1.043867 0.058 Uiso 0.715(5) 1 calc R U P A -1
C9 C 0.78400(15) 0.4942(3) 0.8727(2) 0.0419(8) Uani 0.715(5) 1 d D U P A -1
H9A H 0.805786 0.496248 0.949086 0.050 Uiso 0.715(5) 1 calc R U P A -1
H9B H 0.755352 0.436487 0.834785 0.050 Uiso 0.715(5) 1 calc R U P A -1
C16 C 0.5415(2) 0.8549(3) 0.4260(4) 0.1179(16) Uani 1 1 d . . . . .
H16A H 0.512228 0.828840 0.352741 0.177 Uiso 1 1 calc R U . . .
H16B H 0.552828 0.930534 0.423240 0.177 Uiso 1 1 calc R U . . .
H16C H 0.520691 0.849729 0.468680 0.177 Uiso 1 1 calc R U . . .
C15 C 0.60130(18) 0.7863(3) 0.4773(4) 0.1006(13) Uani 1 1 d . . . . .
H15A H 0.620609 0.788079 0.431305 0.121 Uiso 1 1 calc R U . . .
H15B H 0.632548 0.817690 0.548031 0.121 Uiso 1 1 calc R U . . .
O1A O 0.7915(12) 0.5720(18) 0.8035(11) 0.033(2) Uani 0.285(5) 1 d D U P A -2
C9A C 0.7727(4) 0.7232(7) 0.5715(6) 0.044(2) Uani 0.285(5) 1 d D U P A -2
H9AA H 0.793475 0.786213 0.566580 0.053 Uiso 0.285(5) 1 calc R U P A -2
H9AB H 0.742002 0.686865 0.507826 0.053 Uiso 0.285(5) 1 calc R U P A -2
C8A C 0.7863(13) 0.686(2) 0.6664(15) 0.030(2) Uani 0.285(5) 1 d D U P A -2
C5A C 0.8321(9) 0.7311(14) 0.7731(8) 0.034(3) Uani 0.285(5) 1 d DG U P A -2
C4A C 0.8703(8) 0.8232(12) 0.8097(8) 0.035(2) Uani 0.285(5) 1 d DG U P A -2
H4A H 0.871809 0.871354 0.759741 0.042 Uiso 0.285(5) 1 calc R U P A -2
C3A C 0.9061(6) 0.8449(9) 0.9194(8) 0.039(2) Uani 0.285(5) 1 d DG U P A -2
H3A H 0.932211 0.907812 0.944415 0.046 Uiso 0.285(5) 1 calc R U P A -2
C2A C 0.9039(6) 0.7744(10) 0.9925(7) 0.038(2) Uani 0.285(5) 1 d DG U P A -2
H2A H 0.928395 0.789237 1.067433 0.046 Uiso 0.285(5) 1 calc R U P A -2
C1A C 0.8657(8) 0.6823(11) 0.9558(10) 0.038(2) Uani 0.285(5) 1 d DG U P A -2
H1A H 0.864176 0.634204 1.005777 0.045 Uiso 0.285(5) 1 calc R U P A -2
C6A C 0.8298(9) 0.6607(12) 0.8461(11) 0.033(2) Uani 0.285(5) 1 d DG U P A -2

loop_
_atom_site_aniso_label
_atom_site_aniso_U_11
_atom_site_aniso_U_22
_atom_site_aniso_U_33
_atom_site_aniso_U_23
_atom_site_aniso_U_13
_atom_site_aniso_U_12
O2 0.0402(8) 0.0483(9) 0.0350(8) -0.0020(7) 0.0066(6) -0.0020(7)
O1 0.0392(16) 0.038(2) 0.0287(15) -0.0010(13) 0.0125(13) -0.0055(16)
N1 0.0325(9) 0.0427(10) 0.0394(9) -0.0023(8) 0.0102(7) 0.0054(7)
C8 0.035(2) 0.042(2) 0.027(2) -0.0034(18) 0.0138(19) 0.0054(18)
C13 0.0289(9) 0.0345(10) 0.0316(9) -0.0023(7) 0.0164(8) -0.0026(7)
C17 0.0281(9) 0.0392(10) 0.0300(9) -0.0042(8) 0.0158(8) -0.0014(8)
C12 0.0339(10) 0.0356(10) 0.0344(10) -0.0054(8) 0.0155(8) -0.0021(8)
C22 0.0311(9) 0.0407(11) 0.0307(9) -0.0020(8) 0.0162(8) -0.0029(8)
C7 0.0320(9) 0.0347(10) 0.0314(9) -0.0029(7) 0.0147(8) -0.0014(8)
C11 0.0342(10) 0.0378(11) 0.0343(10) -0.0024(8) 0.0118(8) -0.0050(8)
C5 0.0292(18) 0.0355(17) 0.030(2) -0.0033(15) 0.0128(17) 0.0041(14)
C6 0.0274(16) 0.0339(18) 0.0333(17) -0.0044(15) 0.0116(14) 0.0001(14)
C10 0.0337(10) 0.0449(11) 0.0362(10) -0.0046(9) 0.0159(9) 0.0031(9)
C4 0.035(2) 0.049(3) 0.0313(17) -0.0092(17) 0.0080(15) 0.0099(19)
C21 0.0422(11) 0.0435(11) 0.0354(10) 0.0025(8) 0.0227(9) 0.0052(9)
C18 0.0318(10) 0.0478(12) 0.0491(12) -0.0145(10) 0.0178(9) -0.0043(9)
C1 0.037(2) 0.0370(18) 0.042(2) -0.0010(18) 0.012(2) 0.0008(15)
C19 0.0279(10) 0.0631(15) 0.0553(14) -0.0171(12) 0.0159(10) -0.0027(10)
C14 0.0382(12) 0.0547(14) 0.0513(13) -0.0011(11) 0.0113(10) 0.0124(10)
C20 0.0352(11) 0.0596(14) 0.0418(11) 0.0000(10) 0.0177(9) 0.0115(10)
C2 0.0334(17) 0.0385(18) 0.051(3) -0.0104(19) 0.006(2) -0.0012(14)
C3 0.0384(18) 0.046(3) 0.040(2) -0.011(2) 0.0044(18) 0.0060(18)
C9 0.0448(16) 0.0482(17) 0.0353(15) 0.0021(12) 0.0222(13) -0.0003(13)
C16 0.119(3) 0.082(3) 0.128(4) 0.037(2) 0.045(3) 0.053(3)
C15 0.082(2) 0.0586(19) 0.141(4) 0.028(2) 0.043(2) 0.0257(18)
O1A 0.032(3) 0.035(3) 0.035(4) -0.002(4) 0.020(3) -0.002(3)
C9A 0.048(4) 0.046(4) 0.037(4) -0.001(3) 0.021(3) -0.007(3)
C8A 0.031(4) 0.029(4) 0.031(4) -0.004(3) 0.016(3) -0.005(3)
C5A 0.032(3) 0.037(4) 0.027(3) -0.003(3) 0.011(3) 0.001(3)
C4A 0.032(4) 0.039(4) 0.033(4) 0.001(3) 0.015(3) -0.004(3)
C3A 0.032(3) 0.041(4) 0.030(4) -0.007(4) 0.007(4) -0.001(3)
C2A 0.034(3) 0.045(5) 0.028(3) -0.004(3) 0.011(3) 0.005(3)
C1A 0.032(4) 0.042(4) 0.034(3) -0.006(3) 0.014(3) 0.002(3)
C6A 0.030(3) 0.041(3) 0.023(3) -0.010(3) 0.011(3) 0.007(3)

loop_
_atom_type_symbol
_atom_type_description
_atom_type_scat_dispersion_real
_atom_type_scat_dispersion_imag
_atom_type_scat_source
C C 0.0137 0.0067 'International Tables Vol C Tables 4.2.6.8 and 6.1.1.4'
H H 0.0000 0.0000 'International Tables Vol C Tables 4.2.6.8 and 6.1.1.4'
N N 0.0241 0.0134 'International Tables Vol C Tables 4.2.6.8 and 6.1.1.4'
O O 0.0389 0.0241 'International Tables Vol C Tables 4.2.6.8 and 6.1.1.4'

loop_
_geom_angle_atom_site_label_1
_geom_angle_atom_site_label_2
_geom_angle_atom_site_label_3
_geom_angle
_geom_angle_site_symmetry_1
_geom_angle_site_symmetry_3
_geom_angle_publ_flag
C6 O1 C7 108.3(4) . . ?
C11 N1 C10 120.38(17) . . ?
C11 N1 C14 121.31(18) . . ?
C10 N1 C14 117.68(18) . . ?
C5 C8 C7 105.3(8) . . ?
C9 C8 C7 125.7(8) . . ?
C9 C8 C5 128.9(7) . . ?
C17 C13 C7 121.13(16) . . ?
C12 C13 C17 121.47(17) . . ?
C12 C13 C7 117.29(17) . . ?
C22 C17 C13 119.29(17) . . ?
C18 C17 C13 121.97(18) . . ?
C18 C17 C22 118.72(18) . . ?
C13 C12 H12 117.6 . . ?
C13 C12 C11 124.89(18) . . ?
C11 C12 H12 117.6 . . ?
C17 C22 H22 119.7 . . ?
C21 C22 C17 120.67(18) . . ?
C21 C22 H22 119.7 . . ?
O1 C7 C8 104.7(4) . . ?
O1 C7 C13 108.6(4) . . ?
O1 C7 C10 111.3(4) . . ?
C13 C7 C8 115.5(6) . . ?
C13 C7 C10 110.23(16) . . ?
C13 C7 C8A 109.6(10) . . ?
C10 C7 C8 106.4(7) . . ?
C10 C7 C8A 107.1(12) . . ?
O1A C7 C13 114.1(11) . . ?
O1A C7 C10 108.8(12) . . ?
O1A C7 C8A 106.6(7) . . ?
O2 C11 N1 123.3(2) . . ?
O2 C11 C12 119.99(19) . . ?
N1 C11 C12 116.72(17) . . ?
C6 C5 C8 106.6(5) . . ?
C4 C5 C8 133.4(5) . . ?
C4 C5 C6 120.0(3) . . ?
O1 C6 C5 114.4(5) . . ?
O1 C6 C1 122.9(5) . . ?
C5 C6 C1 122.6(3) . . ?
N1 C10 C7 114.30(17) . . ?
N1 C10 H10A 108.7 . . ?
N1 C10 H10B 108.7 . . ?
C7 C10 H10A 108.7 . . ?
C7 C10 H10B 108.7 . . ?
H10A C10 H10B 107.6 . . ?
C5 C4 H4 121.1 . . ?
C5 C4 C3 117.9(4) . . ?
C3 C4 H4 121.1 . . ?
C22 C21 H21 119.9 . . ?
C20 C21 C22 120.1(2) . . ?
C20 C21 H21 119.9 . . ?
C17 C18 H18 120.0 . . ?
C19 C18 C17 120.0(2) . . ?
C19 C18 H18 120.0 . . ?
C6 C1 H1 122.0 . . ?
C2 C1 C6 116.1(4) . . ?
C2 C1 H1 122.0 . . ?
C18 C19 H19 119.7 . . ?
C20 C19 C18 120.6(2) . . ?
C20 C19 H19 119.7 . . ?
N1 C14 H14A 109.2 . . ?
N1 C14 H14B 109.2 . . ?
N1 C14 C15 112.2(2) . . ?
H14A C14 H14B 107.9 . . ?
C15 C14 H14A 109.2 . . ?
C15 C14 H14B 109.2 . . ?
C21 C20 C19 119.9(2) . . ?
C21 C20 H20 120.0 . . ?
C19 C20 H20 120.0 . . ?
C1 C2 H2 119.0 . . ?
C3 C2 C1 122.1(4) . . ?
C3 C2 H2 119.0 . . ?
C4 C3 H3 119.3 . . ?
C2 C3 C4 121.3(3) . . ?
C2 C3 H3 119.3 . . ?
C8 C9 H9A 120.0 . . ?
C8 C9 H9B 120.0 . . ?
H9A C9 H9B 120.0 . . ?
H16A C16 H16B 109.5 . . ?
H16A C16 H16C 109.5 . . ?
H16B C16 H16C 109.5 . . ?
C15 C16 H16A 109.5 . . ?
C15 C16 H16B 109.5 . . ?
C15 C16 H16C 109.5 . . ?
C14 C15 C16 112.6(3) . . ?
C14 C15 H15A 109.1 . . ?
C14 C15 H15B 109.1 . . ?
C16 C15 H15A 109.1 . . ?
C16 C15 H15B 109.1 . . ?
H15A C15 H15B 107.8 . . ?
C6A O1A C7 108.1(14) . . ?
H9AA C9A H9AB 120.0 . . ?
C8A C9A H9AA 120.0 . . ?
C8A C9A H9AB 120.0 . . ?
C9A C8A C7 128.5(14) . . ?
C9A C8A C5A 127.8(14) . . ?
C5A C8A C7 103.7(12) . . ?
C4A C5A C8A 135.0(11) . . ?
C4A C5A C6A 120.0 . . ?
C6A C5A C8A 104.9(11) . . ?
C5A C4A H4A 120.0 . . ?
C5A C4A C3A 120.0 . . ?
C3A C4A H4A 120.0 . . ?
C4A C3A H3A 120.0 . . ?
C4A C3A C2A 120.0 . . ?
C2A C3A H3A 120.0 . . ?
C3A C2A H2A 120.0 . . ?
C1A C2A C3A 120.0 . . ?
C1A C2A H2A 120.0 . . ?
C2A C1A H1A 120.0 . . ?
C6A C1A C2A 120.0 . . ?
C6A C1A H1A 120.0 . . ?
O1A C6A C5A 116.2(11) . . ?
O1A C6A C1A 123.8(11) . . ?
C1A C6A C5A 120.0 . . ?

loop_
_geom_bond_atom_site_label_1
_geom_bond_atom_site_label_2
_geom_bond_distance
_geom_bond_site_symmetry_2
_geom_bond_publ_flag
O2 C11 1.238(2) . ?
O1 C7 1.445(6) . ?
O1 C6 1.374(6) . ?
N1 C11 1.342(3) . ?
N1 C10 1.457(3) . ?
N1 C14 1.465(3) . ?
C8 C7 1.567(9) . ?
C8 C5 1.464(12) . ?
C8 C9 1.323(14) . ?
C13 C17 1.478(3) . ?
C13 C12 1.340(3) . ?
C13 C7 1.519(3) . ?
C17 C22 1.402(3) . ?
C17 C18 1.395(3) . ?
C12 H12 0.9500 . ?
C12 C11 1.476(3) . ?
C22 H22 0.9500 . ?
C22 C21 1.388(3) . ?
C7 C10 1.524(3) . ?
C7 O1A 1.373(14) . ?
C7 C8A 1.592(18) . ?
C5 C6 1.395(4) . ?
C5 C4 1.386(5) . ?
C6 C1 1.397(5) . ?
C10 H10A 0.9900 . ?
C10 H10B 0.9900 . ?
C4 H4 0.9500 . ?
C4 C3 1.394(7) . ?
C21 H21 0.9500 . ?
C21 C20 1.376(3) . ?
C18 H18 0.9500 . ?
C18 C19 1.390(3) . ?
C1 H1 0.9500 . ?
C1 C2 1.387(5) . ?
C19 H19 0.9500 . ?
C19 C20 1.387(4) . ?
C14 H14A 0.9900 . ?
C14 H14B 0.9900 . ?
C14 C15 1.501(4) . ?
C20 H20 0.9500 . ?
C2 H2 0.9500 . ?
C2 C3 1.379(6) . ?
C3 H3 0.9500 . ?
C9 H9A 0.9500 . ?
C9 H9B 0.9500 . ?
C16 H16A 0.9800 . ?
C16 H16B 0.9800 . ?
C16 H16C 0.9800 . ?
C16 C15 1.511(5) . ?
C15 H15A 0.9900 . ?
C15 H15B 0.9900 . ?
O1A C6A 1.364(16) . ?
C9A H9AA 0.9500 . ?
C9A H9AB 0.9500 . ?
C9A C8A 1.316(19) . ?
C8A C5A 1.473(19) . ?
C5A C4A 1.3900 . ?
C5A C6A 1.3900 . ?
C4A H4A 0.9500 . ?
C4A C3A 1.3900 . ?
C3A H3A 0.9500 . ?
C3A C2A 1.3900 . ?
C2A H2A 0.9500 . ?
C2A C1A 1.3900 . ?
C1A H1A 0.9500 . ?
C1A C6A 1.3900 . ?

loop_
_geom_torsion_atom_site_label_1
_geom_torsion_atom_site_label_2
_geom_torsion_atom_site_label_3
_geom_torsion_atom_site_label_4
_geom_torsion
_geom_torsion_site_symmetry_1
_geom_torsion_site_symmetry_2
_geom_torsion_site_symmetry_3
_geom_torsion_site_symmetry_4
_geom_torsion_publ_flag
O1 C7 C10 N1 74.5(3) . . . . ?
O1 C6 C1 C2 -178.0(9) . . . . ?
N1 C14 C15 C16 178.0(3) . . . . ?
C8 C7 C10 N1 -172.0(5) . . . . ?
C8 C5 C6 O1 -1.4(10) . . . . ?
C8 C5 C6 C1 -177.8(10) . . . . ?
C8 C5 C4 C3 179.4(13) . . . . ?
C13 C17 C22 C21 178.36(17) . . . . ?
C13 C17 C18 C19 -178.7(2) . . . . ?
C13 C12 C11 O2 165.0(2) . . . . ?
C13 C12 C11 N1 -13.5(3) . . . . ?
C13 C7 C10 N1 -46.1(2) . . . . ?
C13 C7 O1A C6A 127.8(17) . . . . ?
C13 C7 C8A C9A 51(3) . . . . ?
C13 C7 C8A C5A -128.7(17) . . . . ?
C17 C13 C12 C11 -175.85(18) . . . . ?
C17 C13 C7 O1 82.7(4) . . . . ?
C17 C13 C7 C8 -34.6(7) . . . . ?
C17 C13 C7 C10 -155.19(17) . . . . ?
C17 C13 C7 O1A -32.4(11) . . . . ?
C17 C13 C7 C8A 87.1(10) . . . . ?
C17 C22 C21 C20 0.6(3) . . . . ?
C17 C18 C19 C20 0.2(4) . . . . ?
C12 C13 C17 C22 -37.7(3) . . . . ?
C12 C13 C17 C18 140.8(2) . . . . ?
C12 C13 C7 O1 -93.6(3) . . . . ?
C12 C13 C7 C8 149.1(7) . . . . ?
C12 C13 C7 C10 28.5(2) . . . . ?
C12 C13 C7 O1A 151.3(11) . . . . ?
C12 C13 C7 C8A -89.2(10) . . . . ?
C22 C17 C18 C19 -0.2(3) . . . . ?
C22 C21 C20 C19 -0.7(3) . . . . ?
C7 O1 C6 C5 6.4(9) . . . . ?
C7 O1 C6 C1 -177.3(5) . . . . ?
C7 C8 C5 C6 -3.6(12) . . . . ?
C7 C8 C5 C4 177.0(7) . . . . ?
C7 C13 C17 C22 146.12(18) . . . . ?
C7 C13 C17 C18 -35.3(3) . . . . ?
C7 C13 C12 C11 0.4(3) . . . . ?
C7 O1A C6A C5A -7(3) . . . . ?
C7 O1A C6A C1A 173.7(14) . . . . ?
C7 C8A C5A C4A -175.4(15) . . . . ?
C7 C8A C5A C6A 1(2) . . . . ?
C11 N1 C10 C7 36.5(3) . . . . ?
C11 N1 C14 C15 -106.0(3) . . . . ?
C5 C8 C7 O1 7.1(12) . . . . ?
C5 C8 C7 C13 126.6(8) . . . . ?
C5 C8 C7 C10 -110.8(10) . . . . ?
C5 C6 C1 C2 -1.9(5) . . . . ?
C5 C4 C3 C2 -1.4(5) . . . . ?
C6 O1 C7 C8 -8.0(10) . . . . ?
C6 O1 C7 C13 -132.0(6) . . . . ?
C6 O1 C7 C10 106.5(6) . . . . ?
C6 C5 C4 C3 0.1(5) . . . . ?
C6 C1 C2 C3 0.5(6) . . . . ?
C10 N1 C11 O2 175.2(2) . . . . ?
C10 N1 C11 C12 -6.3(3) . . . . ?
C10 N1 C14 C15 83.2(3) . . . . ?
C10 C7 O1A C6A -108.6(19) . . . . ?
C10 C7 C8A C9A -69(3) . . . . ?
C10 C7 C8A C5A 111.7(18) . . . . ?
C4 C5 C6 O1 178.1(8) . . . . ?
C4 C5 C6 C1 1.7(5) . . . . ?
C18 C17 C22 C21 -0.2(3) . . . . ?
C18 C19 C20 C21 0.3(4) . . . . ?
C1 C2 C3 C4 1.1(6) . . . . ?
C14 N1 C11 O2 4.5(3) . . . . ?
C14 N1 C11 C12 -176.9(2) . . . . ?
C14 N1 C10 C7 -152.5(2) . . . . ?
C9 C8 C7 O1 -175.7(14) . . . . ?
C9 C8 C7 C13 -56.3(17) . . . . ?
C9 C8 C7 C10 66.4(16) . . . . ?
C9 C8 C5 C6 179.3(14) . . . . ?
C9 C8 C5 C4 0(2) . . . . ?
O1A C7 C10 N1 -172.0(9) . . . . ?
O1A C7 C8A C9A 175(3) . . . . ?
O1A C7 C8A C5A -5(3) . . . . ?
C9A C8A C5A C4A 5(5) . . . . ?
C9A C8A C5A C6A -178(3) . . . . ?
C8A C7 C10 N1 73.1(8) . . . . ?
C8A C7 O1A C6A 7(3) . . . . ?
C8A C5A C4A C3A 176(3) . . . . ?
C8A C5A C6A O1A 3(2) . . . . ?
C8A C5A C6A C1A -177(2) . . . . ?
C5A C4A C3A C2A 0.0 . . . . ?
C4A C5A C6A O1A -180(2) . . . . ?
C4A C5A C6A C1A 0.0 . . . . ?
C4A C3A C2A C1A 0.0 . . . . ?
C3A C2A C1A C6A 0.0 . . . . ?
C2A C1A C6A O1A 180(2) . . . . ?
C2A C1A C6A C5A 0.0 . . . . ?
C6A C5A C4A C3A 0.0 . . . . ?

loop_
_smtbx_masks_void_nr
_smtbx_masks_void_average_x
_smtbx_masks_void_average_y
_smtbx_masks_void_average_z
_smtbx_masks_void_volume
_smtbx_masks_void_count_electrons
_smtbx_masks_void_content
1 0.000 -0.040 0.250 34.4 10.0 '1 H2O'
2 0.000 0.040 0.750 34.4 10.0 '1 H2O'
3 0.500 0.460 0.250 34.4 10.0 '1 H2O'
4 0.500 0.540 0.750 34.4 10.0 '1 H2O'
